data_2228330
loop_
_publ_author_name
'Shuai, Qi'
'Di, You-Ying'
'Li, Ze-Bo'
'Li, Lei'
'He, Dong-Hua'

_publ_section_title
;
 Poly[\m~2~-aqua-diaqua(\m~8~-3-nitrobenzene-1,2-dicarboxylato)(\m~6~-3-nitrobenzene-1,2-dicarboxylato)tetrasodium]
;
_journal_coeditor_code HB5692
_journal_issue 12
_journal_name_full 'Acta Crystallographica Section E'
_journal_page_first m1509
_journal_page_last m1510
_journal_paper_doi 10.1107/S1600536810044600
_journal_volume 66
_journal_year 2010
_chemical_formula_iupac '[Na4 (C8 H3 N O6)2 (H2 O)3]'
_chemical_formula_moiety 'C16 H12 N2 Na4 O15'
_chemical_formula_sum 'C16 H12 N2 Na4 O15'
_chemical_formula_weight 564.24
_chemical_name_systematic
;
Poly[\m~2~-aqua-diaqua(\m~8~-3-nitrobenzene-1,2-dicarboxylato)(\m~6~-3-
nitrobenzene-1,2-dicarboxylato)tetrasodium]
;
_space_group_IT_number 2
_symmetry_cell_setting triclinic
_symmetry_space_group_name_Hall '-P 1'
_symmetry_space_group_name_H-M 'P -1'
_atom_sites_solution_hydrogens geom
_atom_sites_solution_primary direct
_atom_sites_solution_secondary difmap
_audit_creation_method SHELXL-97
_cell_angle_alpha 82.0650(10)
_cell_angle_beta 83.4280(10)
_cell_angle_gamma 89.371(2)
_cell_formula_units_Z 2
_cell_length_a 6.6871(8)
_cell_length_b 10.6193(15)
_cell_length_c 14.582(2)
_cell_measurement_reflns_used 1631
_cell_measurement_temperature 298(2)
_cell_measurement_theta_max 28.151
_cell_measurement_theta_min 2.8415
_cell_volume 1018.8(2)
_computing_cell_refinement 'SAINT (Bruker, 2002)'
_computing_data_collection 'SMART (Bruker, 2002)'
_computing_data_reduction 'SAINT (Bruker, 2002)'
_computing_molecular_graphics 'SHELXTL (Sheldrick, 2008)'
_computing_publication_material 'SHELXL97 (Sheldrick, 2008)'
_computing_structure_refinement 'SHELXL97 (Sheldrick, 2008)'
_computing_structure_solution 'SHELXS97 (Sheldrick, 2008)'
_diffrn_ambient_temperature 298(2)
_diffrn_measured_fraction_theta_full 0.982
_diffrn_measured_fraction_theta_max 0.982
_diffrn_measurement_device_type 'Bruker SMART CCD'
_diffrn_measurement_method 'phi and omega scans'
_diffrn_radiation_monochromator graphite
_diffrn_radiation_source 'fine-focus sealed tube'
_diffrn_radiation_type MoK\a
_diffrn_radiation_wavelength 0.71073
_diffrn_reflns_av_R_equivalents 0.0260
_diffrn_reflns_av_sigmaI/netI 0.0563
_diffrn_reflns_limit_h_max 7
_diffrn_reflns_limit_h_min -7
_diffrn_reflns_limit_k_max 12
_diffrn_reflns_limit_k_min -11
_diffrn_reflns_limit_l_max 14
_diffrn_reflns_limit_l_min -17
_diffrn_reflns_number 5276
_diffrn_reflns_theta_full 25.01
_diffrn_reflns_theta_max 25.01
_diffrn_reflns_theta_min 2.84
_exptl_absorpt_coefficient_mu 0.232
_exptl_absorpt_correction_T_max 0.962
_exptl_absorpt_correction_T_min 0.905
_exptl_absorpt_correction_type multi-scan
_exptl_absorpt_process_details '(SADABS; Bruker, 2002)'
_exptl_crystal_colour colourless
_exptl_crystal_density_diffrn 1.839
_exptl_crystal_density_method 'not measured'
_exptl_crystal_description block
_exptl_crystal_F_000 572
_exptl_crystal_size_max 0.44
_exptl_crystal_size_mid 0.38
_exptl_crystal_size_min 0.17
_refine_diff_density_max 0.762
_refine_diff_density_min -0.690
_refine_ls_extinction_method none
_refine_ls_goodness_of_fit_ref 1.038
_refine_ls_hydrogen_treatment constr
_refine_ls_matrix_type full
_refine_ls_number_parameters 344
_refine_ls_number_reflns 3514
_refine_ls_number_restraints 162
_refine_ls_restrained_S_all 1.178
_refine_ls_R_factor_all 0.0990
_refine_ls_R_factor_gt 0.0653
_refine_ls_shift/su_max 0.000
_refine_ls_shift/su_mean 0.000
_refine_ls_structure_factor_coef Fsqd
_refine_ls_weighting_details 'calc w=1/[\s^2^(Fo^2^)+(0.1154P)^2^+0.9421P] where P=(Fo^2^+2Fc^2^)/3'
_refine_ls_weighting_scheme calc
_refine_ls_wR_factor_gt 0.1773
_refine_ls_wR_factor_ref 0.2080
_reflns_number_gt 2272
_reflns_number_total 3514
_reflns_threshold_expression I>2\s(I)
_cod_data_source_file hb5692.cif
_cod_data_source_block I
_cod_database_code 2228330
_cod_database_fobs_code 2228330

loop_
_symmetry_equiv_pos_as_xyz
'x, y, z'
'-x, -y, -z'

loop_
_atom_site_type_symbol
_atom_site_label
_atom_site_fract_x
_atom_site_fract_y
_atom_site_fract_z
_atom_site_U_iso_or_equiv
_atom_site_adp_type
_atom_site_calc_flag
_atom_site_refinement_flags
_atom_site_occupancy
_atom_site_disorder_assembly
_atom_site_disorder_group
Na Na1 0.2359(3) 0.00241(17) 0.50423(14) 0.0330(5) Uani d . 1 . .
Na Na2 0.7386(3) 0.50445(17) 0.49820(13) 0.0302(5) Uani d . 1 . .
Na Na3 0.0578(3) 0.5315(2) 0.28461(17) 0.0479(6) Uani d . 1 . .
Na Na4 0.5016(4) 0.7672(2) 0.37516(15) 0.0522(7) Uani d . 1 . .
N N1 0.6311(9) 0.5233(5) 0.1143(3) 0.0533(14) Uani d . 1 . .
N N2 0.1544(9) -0.1646(5) 0.1478(4) 0.0556(14) Uani d . 1 . .
O O1 0.5149(5) 0.3531(3) 0.4692(2) 0.0299(8) Uani d U 1 . .
O O2 0.5038(5) 0.1449(3) 0.4694(2) 0.0335(8) Uani d U 1 . .
O O3 0.3758(5) 0.5587(3) 0.3345(2) 0.0328(8) Uani d U 1 . .
O O4 0.7092(5) 0.5666(3) 0.3304(2) 0.0324(8) Uani d U 1 . .
O O5 0.5745(9) 0.6168(4) 0.1406(3) 0.0703(13) Uani d U 1 A .
O O6 0.645(2) 0.5248(9) 0.0290(6) 0.084(3) Uani d PU 0.581(14) A 1
O O6' 0.794(3) 0.5271(13) 0.0538(10) 0.085(4) Uani d PU 0.419(14) A 2
O O7 0.0464(6) 0.3179(4) 0.3283(3) 0.0511(10) Uani d U 1 . .
O O8 0.0225(6) 0.1255(3) 0.4077(3) 0.0434(9) Uani d U 1 . .
O O9 -0.1331(8) -0.1086(4) 0.3542(3) 0.0583(11) Uani d U 1 . .
O O10 0.1955(8) -0.1197(4) 0.3725(3) 0.0644(11) Uani d U 1 . .
O O11 0.0978(9) -0.2416(5) 0.2146(3) 0.0735(13) Uani d U 1 . .
O O12 0.2147(11) -0.1972(6) 0.0737(4) 0.104(2) Uani d U 1 . .
O O13 1.0048(6) 0.6475(3) 0.4843(3) 0.0438(10) Uani d U 1 . .
H H13A 0.9897 0.6583 0.5414 0.053 Uiso d R 1 . .
H H13B 1.0595 0.7139 0.4526 0.053 Uiso d R 1 . .
O O14 0.0893(12) 0.5436(6) 0.1167(5) 0.116(2) Uani d U 1 . .
H H14B 0.1713 0.5230 0.0724 0.139 Uiso d R 1 . .
H H14C -0.0290 0.5412 0.1009 0.139 Uiso d R 1 . .
O O15 0.6276(9) 0.8569(5) 0.2156(4) 0.0861(16) Uani d U 1 . .
H H15B 0.5852 0.7932 0.1939 0.103 Uiso d R 1 . .
H H15C 0.7525 0.8465 0.2201 0.103 Uiso d R 1 . .
C C1 0.5209(7) 0.2562(4) 0.4276(3) 0.0250(10) Uani d . 1 . .
C C2 0.5488(7) 0.5173(4) 0.3145(3) 0.0235(10) Uani d . 1 A .
C C3 0.5542(7) 0.2752(4) 0.3225(3) 0.0256(11) Uani d . 1 A .
C C4 0.5689(7) 0.3952(4) 0.2700(3) 0.0224(10) Uani d . 1 . .
C C5 0.6096(8) 0.4004(5) 0.1743(3) 0.0328(12) Uani d . 1 A .
C C6 0.6326(9) 0.2933(5) 0.1290(4) 0.0418(14) Uani d . 1 . .
H H6 0.6595 0.3009 0.0645 0.050 Uiso calc R 1 A .
C C7 0.6145(8) 0.1769(5) 0.1820(4) 0.0384(13) Uani d . 1 A .
H H7 0.6276 0.1036 0.1535 0.046 Uiso calc R 1 . .
C C8 0.5770(8) 0.1676(5) 0.2771(4) 0.0320(12) Uani d . 1 . .
H H8 0.5664 0.0875 0.3124 0.038 Uiso calc R 1 A .
C C9 0.0500(8) 0.1990(5) 0.3334(4) 0.0368(13) Uani d . 1 . .
C C10 0.0487(11) -0.0812(5) 0.3305(4) 0.0437(15) Uani d . 1 . .
C C11 0.0931(8) 0.1445(5) 0.2430(4) 0.0379(13) Uani d . 1 . .
C C12 0.0976(8) 0.0117(5) 0.2412(4) 0.0376(13) Uani d . 1 . .
C C13 0.1464(9) -0.0290(6) 0.1550(4) 0.0448(14) Uani d . 1 . .
C C14 0.1874(10) 0.0541(7) 0.0734(4) 0.0580(18) Uani d . 1 . .
H H14A 0.2219 0.0232 0.0171 0.070 Uiso calc R 1 . .
C C15 0.1767(11) 0.1815(7) 0.0762(5) 0.0615(19) Uani d . 1 . .
H H15A 0.2003 0.2383 0.0215 0.074 Uiso calc R 1 . .
C C16 0.1308(9) 0.2257(6) 0.1606(5) 0.0510(16) Uani d . 1 . .
H H16 0.1252 0.3129 0.1621 0.061 Uiso calc R 1 . .

loop_
_atom_site_aniso_label
_atom_site_aniso_U_11
_atom_site_aniso_U_22
_atom_site_aniso_U_33
_atom_site_aniso_U_12
_atom_site_aniso_U_13
_atom_site_aniso_U_23
Na1 0.0312(11) 0.0249(11) 0.0412(12) -0.0031(8) -0.0024(9) 0.0004(9)
Na2 0.0293(11) 0.0276(11) 0.0333(11) -0.0011(8) -0.0008(8) -0.0051(8)
Na3 0.0333(13) 0.0374(13) 0.0668(16) -0.0031(10) -0.0023(11) 0.0127(11)
Na4 0.0914(19) 0.0293(12) 0.0323(12) 0.0099(12) 0.0022(12) 0.0002(9)
N1 0.092(4) 0.037(3) 0.026(3) -0.010(3) 0.010(3) -0.001(2)
N2 0.070(4) 0.059(4) 0.038(3) 0.009(3) -0.004(3) -0.008(3)
O1 0.0361(18) 0.0217(16) 0.0308(16) -0.0013(13) -0.0004(14) -0.0032(13)
O2 0.0379(19) 0.0186(16) 0.0406(19) -0.0014(14) -0.0009(15) 0.0050(14)
O3 0.0352(18) 0.0261(16) 0.0368(18) 0.0034(14) -0.0020(14) -0.0061(14)
O4 0.0358(18) 0.0217(16) 0.0388(18) -0.0050(14) 0.0000(14) -0.0046(13)
O5 0.108(3) 0.043(2) 0.052(2) 0.008(2) 0.010(2) 0.004(2)
O6 0.135(7) 0.063(5) 0.047(5) -0.008(5) 0.009(5) -0.002(4)
O6' 0.110(8) 0.061(6) 0.065(6) 0.008(6) 0.040(6) 0.014(5)
O7 0.052(2) 0.034(2) 0.064(2) 0.0012(17) -0.0030(19) 0.0017(17)
O8 0.052(2) 0.0327(18) 0.0437(19) -0.0015(16) -0.0045(16) 0.0015(16)
O9 0.082(3) 0.041(2) 0.048(2) -0.010(2) 0.006(2) -0.0049(17)
O10 0.090(3) 0.051(2) 0.049(2) 0.024(2) -0.009(2) -0.0013(18)
O11 0.114(3) 0.049(2) 0.053(2) 0.011(2) 0.008(2) -0.004(2)
O12 0.171(5) 0.081(4) 0.057(3) 0.001(4) 0.020(3) -0.025(3)
O13 0.042(2) 0.0249(18) 0.062(2) -0.0068(16) 0.0022(18) -0.0012(17)
O14 0.143(5) 0.094(4) 0.099(4) 0.000(4) 0.020(4) -0.002(3)
O15 0.088(4) 0.057(3) 0.111(4) -0.003(3) -0.002(3) -0.008(3)
C1 0.020(2) 0.024(3) 0.031(3) 0.0011(19) -0.0023(19) -0.002(2)
C2 0.029(3) 0.015(2) 0.025(2) -0.004(2) 0.002(2) -0.0002(18)
C3 0.019(2) 0.028(3) 0.030(3) -0.001(2) -0.0028(19) -0.004(2)
C4 0.021(2) 0.022(2) 0.024(2) -0.0027(19) 0.0006(19) -0.0054(19)
C5 0.038(3) 0.029(3) 0.030(3) -0.004(2) 0.001(2) -0.003(2)
C6 0.056(4) 0.042(3) 0.028(3) 0.001(3) 0.002(3) -0.011(2)
C7 0.043(3) 0.036(3) 0.039(3) -0.002(2) -0.003(3) -0.018(3)
C8 0.031(3) 0.023(3) 0.044(3) 0.000(2) -0.007(2) -0.011(2)
C9 0.024(3) 0.030(3) 0.057(4) -0.004(2) -0.006(2) -0.003(3)
C10 0.069(4) 0.029(3) 0.033(3) 0.014(3) -0.008(3) -0.004(2)
C11 0.026(3) 0.035(3) 0.048(3) -0.004(2) -0.003(2) 0.009(2)
C12 0.031(3) 0.039(3) 0.041(3) 0.001(2) -0.005(2) 0.003(2)
C13 0.047(4) 0.047(4) 0.039(3) 0.000(3) -0.005(3) 0.001(3)
C14 0.061(4) 0.075(5) 0.035(4) -0.008(4) -0.005(3) 0.004(3)
C15 0.064(5) 0.063(5) 0.050(4) -0.018(4) -0.007(3) 0.020(3)
C16 0.044(4) 0.045(4) 0.059(4) -0.010(3) -0.007(3) 0.011(3)

loop_
_atom_type_symbol
_atom_type_description
_atom_type_scat_dispersion_real
_atom_type_scat_dispersion_imag
_atom_type_scat_source
C C 0.0033 0.0016 'International Tables Vol C Tables 4.2.6.8 and 6.1.1.4'
H H 0.0000 0.0000 'International Tables Vol C Tables 4.2.6.8 and 6.1.1.4'
N N 0.0061 0.0033 'International Tables Vol C Tables 4.2.6.8 and 6.1.1.4'
O O 0.0106 0.0060 'International Tables Vol C Tables 4.2.6.8 and 6.1.1.4'
Na Na 0.0362 0.0249 'International Tables Vol C Tables 4.2.6.8 and 6.1.1.4'

loop_
_geom_angle_atom_site_label_1
_geom_angle_atom_site_label_2
_geom_angle_atom_site_label_3
_geom_angle_site_symmetry_1
_geom_angle_site_symmetry_3
_geom_angle
_geom_angle_publ_flag
O2 Na1 O8 . 2_556 159.75(16) n
O2 Na1 O2 . 2_656 82.43(13) n
O8 Na1 O2 2_556 2_656 95.74(14) n
O2 Na1 O8 . . 94.71(14) n
O8 Na1 O8 2_556 . 95.73(14) n
O2 Na1 O8 2_656 . 153.10(16) n
O2 Na1 O10 . . 112.15(17) n
O8 Na1 O10 2_556 . 87.46(16) n
O2 Na1 O10 2_656 . 82.65(15) n
O8 Na1 O10 . . 73.64(15) n
O2 Na1 O9 . 2_556 87.49(15) n
O8 Na1 O9 2_556 2_556 74.31(15) n
O2 Na1 O9 2_656 2_556 111.21(16) n
O8 Na1 O9 . 2_556 95.30(16) n
O10 Na1 O9 . 2_556 157.80(19) n
O1 Na2 O1 2_666 . 93.04(13) n
O1 Na2 O13 2_666 . 96.65(14) n
O1 Na2 O13 . . 163.33(16) n
O1 Na2 O13 2_666 2_766 162.13(16) n
O1 Na2 O13 . 2_766 91.84(14) n
O13 Na2 O13 . 2_766 83.05(14) n
O1 Na2 O3 2_666 2_666 75.90(13) n
O1 Na2 O3 . 2_666 86.70(13) n
O13 Na2 O3 . 2_666 108.79(15) n
O13 Na2 O3 2_766 2_666 87.24(14) n
O1 Na2 O4 2_666 . 88.52(13) n
O1 Na2 O4 . . 78.00(12) n
O13 Na2 O4 . . 88.70(14) n
O13 Na2 O4 2_766 . 109.32(14) n
O3 Na2 O4 2_666 . 157.58(14) n
O7 Na3 O3 . . 94.91(15) n
O7 Na3 O4 . 1_455 95.67(15) n
O3 Na3 O4 . 1_455 140.24(16) n
O7 Na3 O14 . . 101.1(2) n
O3 Na3 O14 . . 110.0(2) n
O4 Na3 O14 1_455 . 105.3(2) n
O7 Na3 O11 . 1_565 171.5(2) n
O3 Na3 O11 . 1_565 84.59(17) n
O4 Na3 O11 1_455 1_565 90.07(16) n
O14 Na3 O11 . 1_565 71.2(2) n
O10 Na4 O1 1_565 2_666 105.27(16) n
O10 Na4 O15 1_565 . 93.48(18) n
O1 Na4 O15 2_666 . 161.21(19) n
O10 Na4 O3 1_565 . 97.84(18) n
O1 Na4 O3 2_666 . 82.68(13) n
O15 Na4 O3 . . 96.15(17) n
O10 Na4 O2 1_565 2_666 81.22(15) n
O1 Na4 O2 2_666 2_666 52.44(11) n
O15 Na4 O2 . 2_666 131.77(18) n
O3 Na4 O2 . 2_666 132.08(14) n
O10 Na4 O4 1_565 . 147.23(18) n
O1 Na4 O4 2_666 . 82.10(12) n
O15 Na4 O4 . . 82.72(16) n
O3 Na4 O4 . . 50.71(12) n
O2 Na4 O4 2_666 . 124.99(14) n
O10 Na4 O9 1_565 1_665 121.48(18) n
O1 Na4 O9 2_666 1_665 103.59(15) n
O15 Na4 O9 . 1_665 64.33(17) n
O3 Na4 O9 . 1_665 135.66(16) n
O2 Na4 O9 2_666 1_665 77.88(14) n
O4 Na4 O9 . 1_665 86.19(14) n
O5 N1 O6 . . 115.1(7) n
O5 N1 O6' . . 118.7(8) n
O6 N1 O6' . . 51.1(8) n
O5 N1 C5 . . 121.9(5) n
O6 N1 C5 . . 118.6(6) n
O6' N1 C5 . . 111.5(7) n
O12 N2 O11 . . 121.3(6) n
O12 N2 C13 . . 118.4(6) n
O11 N2 C13 . . 120.3(5) n
C1 O1 Na2 . 2_666 132.4(3) n
C1 O1 Na2 . . 137.6(3) n
Na2 O1 Na2 2_666 . 86.96(13) ?
C1 O1 Na4 . 2_666 94.9(3) ?
Na2 O1 Na4 2_666 2_666 97.15(14) ?
Na2 O1 Na4 . 2_666 94.76(14) ?
C1 O2 Na1 . . 133.0(3) ?
C1 O2 Na1 . 2_656 127.2(3) ?
Na1 O2 Na1 . 2_656 97.57(13) ?
C1 O2 Na4 . 2_666 89.3(3) ?
Na1 O2 Na4 . 2_666 100.56(15) ?
Na1 O2 Na4 2_656 2_666 95.93(14) ?
C2 O3 Na3 . . 135.0(3) ?
C2 O3 Na2 . 2_666 110.4(3) ?
Na3 O3 Na2 . 2_666 94.88(14) ?
C2 O3 Na4 . . 94.0(3) ?
Na3 O3 Na4 . . 124.18(16) ?
Na2 O3 Na4 2_666 . 88.46(12) ?
C2 O4 Na3 . 1_655 133.8(3) ?
C2 O4 Na2 . . 106.5(3) ?
Na3 O4 Na2 1_655 . 93.63(14) ?
C2 O4 Na4 . . 89.2(3) ?
Na3 O4 Na4 1_655 . 133.50(16) ?
Na2 O4 Na4 . . 88.06(12) ?
C9 O7 Na3 . . 167.2(4) ?
C9 O8 Na1 . 2_556 139.0(4) ?
C9 O8 Na1 . . 134.7(4) ?
Na1 O8 Na1 2_556 . 84.27(14) ?
C10 O9 Na1 . 2_556 105.9(4) ?
C10 O9 Na4 . 1_445 161.6(4) ?
Na1 O9 Na4 2_556 1_445 91.05(16) ?
C10 O10 Na4 . 1_545 149.5(4) ?
C10 O10 Na1 . . 111.7(4) ?
Na4 O10 Na1 1_545 . 97.44(19) ?
N2 O11 Na3 . 1_545 148.5(4) n
Na2 O13 Na2 . 2_766 96.95(14) ?
Na2 O13 H13A . . 94.9 ?
Na2 O13 H13A 2_766 . 94.7 ?
Na2 O13 H13B . . 144.8 ?
Na2 O13 H13B 2_766 . 106.7 ?
H13A O13 H13B . . 108.4 ?
Na3 O14 H14B . . 139.6 ?
Na3 O14 H14C . . 107.4 ?
H14B O14 H14C . . 108.1 ?
Na4 O15 H15B . . 91.7 ?
Na4 O15 H15C . . 97.8 ?
H15B O15 H15C . . 107.9 ?
O2 C1 O1 . . 123.1(4) n
O2 C1 C3 . . 118.4(4) n
O1 C1 C3 . . 118.4(4) n
O2 C1 Na4 . 2_666 64.5(3) ?
O1 C1 Na4 . 2_666 58.8(2) ?
C3 C1 Na4 . 2_666 174.0(3) ?
O3 C2 O4 . . 125.2(4) n
O3 C2 C4 . . 118.1(4) n
O4 C2 C4 . . 116.7(4) n
O3 C2 Na4 . . 60.6(2) n
O4 C2 Na4 . . 65.3(2) n
C4 C2 Na4 . . 172.4(3) n
O3 C2 Na2 . . 103.5(3) n
O4 C2 Na2 . . 50.4(2) n
C4 C2 Na2 . . 114.3(3) n
Na4 C2 Na2 . . 72.89(12) n
C4 C3 C8 . . 119.3(4) n
C4 C3 C1 . . 122.5(4) n
C8 C3 C1 . . 118.2(4) n
C5 C4 C3 . . 117.1(4) n
C5 C4 C2 . . 120.5(4) n
C3 C4 C2 . . 122.4(4) n
C4 C5 C6 . . 123.7(5) n
C4 C5 N1 . . 120.4(4) n
C6 C5 N1 . . 116.0(5) n
C7 C6 C5 . . 118.0(5) n
C7 C6 H6 . . 121.0 ?
C5 C6 H6 . . 121.0 ?
C6 C7 C8 . . 120.2(5) n
C6 C7 H7 . . 119.9 ?
C8 C7 H7 . . 119.9 ?
C7 C8 C3 . . 121.7(5) n
C7 C8 H8 . . 119.1 ?
C3 C8 H8 . . 119.1 ?
O8 C9 O7 . . 123.9(5) n
O8 C9 C11 . . 119.2(5) n
O7 C9 C11 . . 116.9(5) n
O10 C10 O9 . . 127.4(6) n
O10 C10 C12 . . 116.0(6) n
O9 C10 C12 . . 116.6(5) n
O10 C10 Na1 . 2_556 99.6(4) n
O9 C10 Na1 . 2_556 51.2(3) n
C12 C10 Na1 . 2_556 120.5(3) n
C16 C11 C12 . . 119.3(6) n
C16 C11 C9 . . 119.4(5) n
C12 C11 C9 . . 121.3(5) n
C13 C12 C11 . . 116.9(5) n
C13 C12 C10 . . 122.3(5) n
C11 C12 C10 . . 120.8(5) n
C14 C13 C12 . . 122.8(6) n
C14 C13 N2 . . 117.2(6) n
C12 C13 N2 . . 119.9(5) n
C15 C14 C13 . . 119.4(6) n
C15 C14 H14A . . 120.3 ?
C13 C14 H14A . . 120.3 ?
C14 C15 C16 . . 119.5(6) ?
C14 C15 H15A . . 120.3 ?
C16 C15 H15A . . 120.3 ?
C11 C16 C15 . . 122.0(6) ?
C11 C16 H16 . . 119.0 ?
C15 C16 H16 . . 119.0 ?

loop_
_geom_bond_atom_site_label_1
_geom_bond_atom_site_label_2
_geom_bond_site_symmetry_2
_geom_bond_distance
_geom_bond_publ_flag
Na1 O2 . 2.323(4) y
Na1 O8 2_556 2.354(4) y
Na1 O2 2_656 2.357(4) y
Na1 O8 . 2.374(4) y
Na1 O10 . 2.502(5) y
Na1 O9 2_556 2.511(5) y
Na2 O1 2_666 2.312(4) y
Na2 O1 . 2.320(4) y
Na2 O13 . 2.326(4) y
Na2 O13 2_766 2.353(4) y
Na2 O3 2_666 2.474(4) y
Na2 O4 . 2.475(4) y
Na3 O7 . 2.270(4) y
Na3 O3 . 2.358(4) y
Na3 O4 1_455 2.390(4) y
Na3 O14 . 2.419(7) y
Na3 O11 1_565 2.488(5) y
Na4 O10 1_565 2.363(5) y
Na4 O1 2_666 2.437(4) y
Na4 O15 . 2.448(6) y
Na4 O3 . 2.546(4) y
Na4 O2 2_666 2.563(4) y
Na4 O4 . 2.647(4) y
Na4 O9 1_665 2.755(6) y
N1 O5 . 1.156(6) n
N1 O6 . 1.236(10) n
N1 O6' . 1.320(15) n
N1 C5 . 1.466(7) n
N2 O12 . 1.204(7) n
N2 O11 . 1.209(7) n
N2 C13 . 1.458(8) n
O1 C1 . 1.263(6) n
O1 Na2 2_666 2.312(4) n
O1 Na4 2_666 2.437(4) n
O2 C1 . 1.253(6) n
O2 Na1 2_656 2.357(4) n
O2 Na4 2_666 2.563(4) n
O3 C2 . 1.250(6) n
O3 Na2 2_666 2.474(4) n
O4 C2 . 1.257(6) n
O4 Na3 1_655 2.390(4) n
O7 C9 . 1.255(6) n
O8 C9 . 1.240(7) n
O8 Na1 2_556 2.354(4) n
O9 C10 . 1.252(8) n
O9 Na1 2_556 2.511(5) n
O9 Na4 1_445 2.755(6) n
O10 C10 . 1.251(7) n
O10 Na4 1_545 2.363(5) n
O11 Na3 1_545 2.488(5) n
O13 Na2 2_766 2.353(4) n
O13 H13A . 0.8498 n
O13 H13B . 0.8500 n
O14 H14B . 0.8500 n
O14 H14C . 0.8500 n
O15 H15B . 0.8500 n
O15 H15C . 0.8500 n
C1 C3 . 1.509(7) n
C2 C4 . 1.526(6) n
C3 C4 . 1.391(7) n
C3 C8 . 1.396(7) n
C4 C5 . 1.385(7) n
C5 C6 . 1.390(7) n
C6 C7 . 1.363(8) n
C6 H6 . 0.9300 n
C7 C8 . 1.371(7) n
C7 H7 . 0.9300 n
C8 H8 . 0.9300 n
C9 C11 . 1.509(8) n
C10 C12 . 1.527(8) n
C11 C16 . 1.378(8) n
C11 C12 . 1.414(8) n
C12 C13 . 1.387(8) n
C13 C14 . 1.382(8) n
C14 C15 . 1.359(10) n
C14 H14A . 0.9300 n
C15 C16 . 1.379(10) n
C15 H15A . 0.9300 n
C16 H16 . 0.9300 n

loop_
_geom_hbond_atom_site_label_D
_geom_hbond_atom_site_label_H
_geom_hbond_atom_site_label_A
_geom_hbond_site_symmetry_A
_geom_hbond_distance_DH
_geom_hbond_distance_HA
_geom_hbond_distance_DA
_geom_hbond_angle_DHA
O13 H13A O7 2_666 0.85 1.94 2.789(6) 179.6
O13 H13A O8 2_666 0.85 2.51 3.049(5) 122.5
O13 H13B O10 1_665 0.85 2.13 2.980(6) 179.7
O13 H13B O9 1_665 0.85 2.63 3.186(6) 124.7
O14 H14B O6 2_665 0.85 1.93 2.782(13) 179.4
O14 H14B O6' 2_665 0.85 1.97 2.722(15) 146.6
O14 H14C O6' 1_455 0.85 1.45 2.29(2) 166.1
O14 H14C N1 1_455 0.85 2.27 3.078(10) 159.6
O14 H14C O6 1_455 0.85 2.55 3.388(18) 170.8
O15 H15B O5 . 0.85 2.13 2.951(7) 162.1
O15 H15C O9 1_665 0.85 2.29 2.782(8) 117.0
O15 H15C O11 1_665 0.85 2.48 3.302(8) 163.3

loop_
_geom_torsion_atom_site_label_1
_geom_torsion_atom_site_label_2
_geom_torsion_atom_site_label_3
_geom_torsion_atom_site_label_4
_geom_torsion_site_symmetry_1
_geom_torsion_site_symmetry_2
_geom_torsion_site_symmetry_3
_geom_torsion_site_symmetry_4
_geom_torsion
_geom_torsion_publ_flag
O1 Na2 O1 C1 2_666 . . . 160.4(5) ?
O13 Na2 O1 C1 . . . . 34.9(8) ?
O13 Na2 O1 C1 2_766 . . . -36.8(5) ?
O3 Na2 O1 C1 2_666 . . . -123.9(5) ?
O4 Na2 O1 C1 . . . . 72.6(5) ?
C2 Na2 O1 C1 . . . . 81.8(5) ?
O1 Na2 O1 Na2 2_666 . . 2_666 0.0 ?
O13 Na2 O1 Na2 . . . 2_666 -125.5(5) ?
O13 Na2 O1 Na2 2_766 . . 2_666 162.80(15) ?
O3 Na2 O1 Na2 2_666 . . 2_666 75.68(12) ?
O4 Na2 O1 Na2 . . . 2_666 -87.84(12) ?
C2 Na2 O1 Na2 . . . 2_666 -78.63(14) ?
O1 Na2 O1 Na4 2_666 . . 2_666 -96.93(14) ?
O13 Na2 O1 Na4 . . . 2_666 137.5(5) ?
O13 Na2 O1 Na4 2_766 . . 2_666 65.87(15) ?
O3 Na2 O1 Na4 2_666 . . 2_666 -21.25(13) ?
O4 Na2 O1 Na4 . . . 2_666 175.23(14) ?
C2 Na2 O1 Na4 . . . 2_666 -175.56(18) ?
O8 Na1 O2 C1 2_556 . . . -110.5(6) n
O2 Na1 O2 C1 2_656 . . . 163.4(5) n
O8 Na1 O2 C1 . . . . 10.3(5) n
O10 Na1 O2 C1 . . . . 84.6(5) n
O9 Na1 O2 C1 2_556 . . . -84.8(5) n
O8 Na1 O2 Na1 2_556 . . 2_656 86.1(4) ?
O2 Na1 O2 Na1 2_656 . . 2_656 0.0 ?
O8 Na1 O2 Na1 . . . 2_656 -153.09(16) ?
O10 Na1 O2 Na1 . . . 2_656 -78.85(17) ?
O9 Na1 O2 Na1 2_556 . . 2_656 111.79(16) ?
C10 Na1 O2 Na1 2_556 . . 2_656 119.93(16) ?
O8 Na1 O2 Na4 2_556 . . 2_666 -11.5(5) ?
O2 Na1 O2 Na4 2_656 . . 2_666 -97.52(16) ?
O8 Na1 O2 Na4 . . . 2_666 109.39(15) ?
O10 Na1 O2 Na4 . . . 2_666 -176.37(14) ?
O9 Na1 O2 Na4 2_556 . . 2_666 14.27(16) ?
O7 Na3 O3 C2 . . . . 59.7(4) ?
O4 Na3 O3 C2 1_455 . . . 164.7(4) ?
O14 Na3 O3 C2 . . . . -44.0(5) ?
O11 Na3 O3 C2 1_565 . . . -111.7(4) ?
O7 Na3 O3 Na2 . . . 2_666 -65.70(16) ?
O4 Na3 O3 Na2 1_455 . . 2_666 39.3(3) ?
O14 Na3 O3 Na2 . . . 2_666 -169.41(19) ?
O11 Na3 O3 Na2 1_565 . . 2_666 122.85(15) ?
O7 Na3 O3 Na4 . . . . -157.15(19) ?
O4 Na3 O3 Na4 1_455 . . . -52.2(3) ?
O14 Na3 O3 Na4 . . . . 99.1(2) ?
O11 Na3 O3 Na4 1_565 . . . 31.4(2) ?
O10 Na4 O3 C2 1_565 . . . 164.5(3) ?
O1 Na4 O3 C2 2_666 . . . -91.0(3) ?
O15 Na4 O3 C2 . . . . 70.2(3) ?
O2 Na4 O3 C2 2_666 . . . -110.2(3) ?
O4 Na4 O3 C2 . . . . -5.2(3) ?
O9 Na4 O3 C2 1_665 . . . 11.0(4) ?
O10 Na4 O3 Na3 1_565 . . . 9.7(2) ?
O1 Na4 O3 Na3 2_666 . . . 114.2(2) ?
O15 Na4 O3 Na3 . . . . -84.7(2) ?
O2 Na4 O3 Na3 2_666 . . . 94.9(2) ?
O4 Na4 O3 Na3 . . . . -160.0(2) ?
O9 Na4 O3 Na3 1_665 . . . -143.8(2) ?
O10 Na4 O3 Na2 1_565 . . 2_666 -85.14(15) ?
O1 Na4 O3 Na2 2_666 . . 2_666 19.36(13) ?
O15 Na4 O3 Na2 . . . 2_666 -179.53(17) ?
O2 Na4 O3 Na2 2_666 . . 2_666 0.1(2) ?
O4 Na4 O3 Na2 . . . 2_666 105.12(15) ?
O9 Na4 O3 Na2 1_665 . . 2_666 121.3(2) ?
C1 Na4 O3 Na2 2_666 . . 2_666 9.97(16) ?
C2 Na4 O3 Na2 . . . 2_666 110.3(3) ?
O1 Na2 O4 C2 2_666 . . . -73.5(3) n
O1 Na2 O4 C2 . . . . 19.9(3) n
O13 Na2 O4 C2 . . . . -170.2(3) n
O13 Na2 O4 C2 2_766 . . . 107.6(3) n
O3 Na2 O4 C2 2_666 . . . -28.0(5) n
O1 Na2 O4 Na3 2_666 . . 1_655 148.55(13) ?
O1 Na2 O4 Na3 . . . 1_655 -118.03(14) ?
O13 Na2 O4 Na3 . . . 1_655 51.86(14) ?
O13 Na2 O4 Na3 2_766 . . 1_655 -30.31(16) ?
O3 Na2 O4 Na3 2_666 . . 1_655 -166.0(3) ?
C2 Na2 O4 Na3 . . . 1_655 -138.0(3) ?
O1 Na2 O4 Na4 2_666 . . . 15.07(13) ?
O1 Na2 O4 Na4 . . . . 108.50(13) ?
O13 Na2 O4 Na4 . . . . -81.61(13) ?
O13 Na2 O4 Na4 2_766 . . . -163.78(13) ?
O3 Na2 O4 Na4 2_666 . . . 60.5(4) ?
C2 Na2 O4 Na4 . . . . 88.6(3) ?
O10 Na4 O4 C2 1_565 . . . -13.9(4) n
O1 Na4 O4 C2 2_666 . . . 92.1(3) n
O15 Na4 O4 C2 . . . . -99.0(3) n
O3 Na4 O4 C2 . . . . 5.2(2) n
O2 Na4 O4 C2 2_666 . . . 124.1(3) n
O9 Na4 O4 C2 1_665 . . . -163.6(3) n
C1 Na4 O4 C2 2_666 . . . 105.6(3) n
O10 Na4 O4 Na3 1_565 . . 1_655 146.4(3) ?
O1 Na4 O4 Na3 2_666 . . 1_655 -107.6(2) ?
O15 Na4 O4 Na3 . . . 1_655 61.3(2) ?
O3 Na4 O4 Na3 . . . 1_655 165.4(3) ?
O2 Na4 O4 Na3 2_666 . . 1_655 -75.6(3) ?
O9 Na4 O4 Na3 1_665 . . 1_655 -3.3(2) ?
C1 Na4 O4 Na3 2_666 . . 1_655 -94.1(2) ?
C2 Na4 O4 Na3 . . . 1_655 160.3(4) ?
O10 Na4 O4 Na2 1_565 . . . -120.4(3) ?
O1 Na4 O4 Na2 2_666 . . . -14.41(13) ?
O15 Na4 O4 Na2 . . . . 154.48(18) ?
O3 Na4 O4 Na2 . . . . -101.40(15) ?
O2 Na4 O4 Na2 2_666 . . . 17.56(19) ?
O9 Na4 O4 Na2 1_665 . . . 89.89(13) ?
O3 Na3 O7 C9 . . . . -102.8(17) n
O4 Na3 O7 C9 1_455 . . . 115.6(17) n
O14 Na3 O7 C9 . . . . 8.8(18) n
O11 Na3 O7 C9 1_565 . . . -16(3) n
O2 Na1 O8 C9 . . . . 32.0(5) n
O8 Na1 O8 C9 2_556 . . . -165.3(5) n
O2 Na1 O8 C9 2_656 . . . -50.5(7) n
O10 Na1 O8 C9 . . . . -79.7(5) n
O9 Na1 O8 C9 2_556 . . . 119.9(5) n
O2 Na1 O8 Na1 . . . 2_556 -162.62(15) ?
O8 Na1 O8 Na1 2_556 . . 2_556 0.0 ?
O2 Na1 O8 Na1 2_656 . . 2_556 114.8(3) ?
O10 Na1 O8 Na1 . . . 2_556 85.65(16) ?
O9 Na1 O8 Na1 2_556 . . 2_556 -74.71(15) ?
O2 Na1 O10 C10 . . . . -105.2(5) n
O8 Na1 O10 C10 2_556 . . . 80.0(5) n
O2 Na1 O10 C10 2_656 . . . 176.1(5) n
O8 Na1 O10 C10 . . . . -16.8(4) n
O9 Na1 O10 C10 2_556 . . . 45.6(7) n
O2 Na1 O10 Na4 . . . 1_545 65.52(19) ?
O8 Na1 O10 Na4 2_556 . . 1_545 -109.31(18) ?
O2 Na1 O10 Na4 2_656 . . 1_545 -13.19(16) ?
O8 Na1 O10 Na4 . . . 1_545 154.0(2) ?
O9 Na1 O10 Na4 2_556 . . 1_545 -143.7(4) ?
O12 N2 O11 Na3 . . . 1_545 6.4(14) n
O1 Na2 O13 Na2 2_666 . . 2_766 162.01(16) ?
O1 Na2 O13 Na2 . . . 2_766 -72.9(5) ?
O13 Na2 O13 Na2 2_766 . . 2_766 0.0 ?
O3 Na2 O13 Na2 2_666 . . 2_766 84.68(16) ?
O4 Na2 O13 Na2 . . . 2_766 -109.64(15) ?
Na1 O2 C1 O1 . . . . 99.1(5) n
Na1 O2 C1 O1 2_656 . . . -101.6(5) n
Na4 O2 C1 O1 2_666 . . . -4.7(5) n
Na1 O2 C1 C3 . . . . -82.1(5) n
Na1 O2 C1 C3 2_656 . . . 77.2(5) n
Na4 O2 C1 C3 2_666 . . . 174.1(4) n
Na2 O1 C1 O2 2_666 . . . -99.4(5) n
Na2 O1 C1 O2 . . . . 107.5(5) n
Na4 O1 C1 O2 2_666 . . . 5.0(5) n
Na2 O1 C1 C3 2_666 . . . 81.9(5) n
Na2 O1 C1 C3 . . . . -71.3(6) n
Na4 O1 C1 C3 2_666 . . . -173.8(4) n
Na3 O3 C2 O4 . . . . 160.6(3) n
Na2 O3 C2 O4 2_666 . . . -79.4(5) n
Na4 O3 C2 O4 . . . . 10.4(5) n
Na3 O3 C2 C4 . . . . -21.3(6) n
Na2 O3 C2 C4 2_666 . . . 98.7(4) n
Na4 O3 C2 C4 . . . . -171.5(4) n
Na3 O4 C2 O3 1_655 . . . -170.1(3) n
Na2 O4 C2 O3 . . . . 77.8(5) n
Na4 O4 C2 O3 . . . . -10.0(5) n
Na3 O4 C2 C4 1_655 . . . 11.7(6) n
Na2 O4 C2 C4 . . . . -100.4(4) n
Na4 O4 C2 C4 . . . . 171.9(4) n
O10 Na4 C2 O3 1_565 . . . -18.2(3) n
O1 Na4 C2 O3 2_666 . . . 86.0(3) n
O15 Na4 C2 O3 . . . . -110.6(3) n
O2 Na4 C2 O3 2_666 . . . 94.5(3) n
O4 Na4 C2 O3 . . . . 170.6(4) n
O9 Na4 C2 O3 1_665 . . . -171.8(3) n
C1 Na4 C2 O3 2_666 . . . 88.3(3) n
O10 Na4 C2 O4 1_565 . . . 171.2(3) ?
O1 Na4 C2 O4 2_666 . . . -84.6(3) ?
O15 Na4 C2 O4 . . . . 78.8(3) ?
O3 Na4 C2 O4 . . . . -170.6(4) n
O2 Na4 C2 O4 2_666 . . . -76.2(3) n
O9 Na4 C2 O4 1_665 . . . 17.6(3) n
O10 Na4 C2 C4 1_565 . . . 64(2) ?
O1 Na4 C2 C4 2_666 . . . 168(2) ?
O15 Na4 C2 C4 . . . . -28(2) n
O3 Na4 C2 C4 . . . . 82(2) n
O2 Na4 C2 C4 2_666 . . . 177(2) n
O4 Na4 C2 C4 . . . . -107(2) n
O9 Na4 C2 C4 1_665 . . . -89(2) n
O10 Na4 C2 Na2 1_565 . . . -135.11(17) ?
O1 Na4 C2 Na2 2_666 . . . -30.95(11) ?
O15 Na4 C2 Na2 . . . . 132.50(17) ?
O3 Na4 C2 Na2 . . . . -116.9(3) ?
O2 Na4 C2 Na2 2_666 . . . -22.5(2) ?
O4 Na4 C2 Na2 . . . . 53.7(2) ?
O9 Na4 C2 Na2 1_665 . . . 71.27(15) ?
O1 Na2 C2 O3 2_666 . . . -20.1(3) ?
O1 Na2 C2 O3 . . . . 78.8(3) ?
O13 Na2 C2 O3 . . . . -114.2(3) n
O13 Na2 C2 O3 2_766 . . . 153.7(3) n
O3 Na2 C2 O3 2_666 . . . 40.3(4) n
O4 Na2 C2 O3 . . . . -124.8(5) n
O1 Na2 C2 O4 2_666 . . . 104.7(3) n
O1 Na2 C2 O4 . . . . -156.4(3) n
O13 Na2 C2 O4 . . . . 10.5(3) n
O13 Na2 C2 O4 2_766 . . . -81.5(3) n
O3 Na2 C2 O4 2_666 . . . 165.1(3) n
O1 Na2 C2 C4 2_666 . . . -149.8(3) n
O1 Na2 C2 C4 . . . . -50.9(3) n
O13 Na2 C2 C4 . . . . 116.1(3) n
O13 Na2 C2 C4 2_766 . . . 24.0(3) n
O3 Na2 C2 C4 2_666 . . . -89.4(3) n
O4 Na2 C2 C4 . . . . 105.5(4) n
O1 Na2 C2 Na4 2_666 . . . 32.96(12) ?
O1 Na2 C2 Na4 . . . . 131.83(17) ?
O13 Na2 C2 Na4 . . . . -61.18(16) ?
O13 Na2 C2 Na4 2_766 . . . -153.27(14) ?
O3 Na2 C2 Na4 2_666 . . . 93.33(19) ?
O4 Na2 C2 Na4 . . . . -71.7(3) ?
O2 C1 C3 C4 . . . . 178.1(4) n
O1 C1 C3 C4 . . . . -3.1(7) n
O2 C1 C3 C8 . . . . -4.0(7) n
O1 C1 C3 C8 . . . . 174.9(4) n
C8 C3 C4 C5 . . . . -1.1(7) n
C1 C3 C4 C5 . . . . 176.8(4) n
C8 C3 C4 C2 . . . . -179.1(4) n
C1 C3 C4 C2 . . . . -1.1(7) n
O3 C2 C4 C5 . . . . 97.5(5) n
O4 C2 C4 C5 . . . . -84.2(6) n
O3 C2 C4 C3 . . . . -84.6(6) n
O4 C2 C4 C3 . . . . 93.7(5) n
C3 C4 C5 C6 . . . . 1.1(8) n
C2 C4 C5 C6 . . . . 179.1(5) n
C3 C4 C5 N1 . . . . -178.9(5) n
C2 C4 C5 N1 . . . . -0.8(7) n
O5 N1 C5 C4 . . . . -16.7(9) n
O6 N1 C5 C4 . . . . -171.9(10) n
O6' N1 C5 C4 . . . . 131.8(11) n
O5 N1 C5 C6 . . . . 163.4(6) n
O6 N1 C5 C6 . . . . 8.1(12) n
O6' N1 C5 C6 . . . . -48.2(12) n
C4 C5 C6 C7 . . . . -0.2(9) n
N1 C5 C6 C7 . . . . 179.8(5) n
C5 C6 C7 C8 . . . . -0.7(8) n
C6 C7 C8 C3 . . . . 0.7(8) n
C4 C3 C8 C7 . . . . 0.3(7) n
C1 C3 C8 C7 . . . . -177.8(5) n
Na1 O8 C9 O7 2_556 . . . 100.8(6) n
Na1 O8 C9 O7 . . . . -101.8(6) n
Na1 O8 C9 C11 2_556 . . . -80.0(7) n
Na1 O8 C9 C11 . . . . 77.5(6) n
Na3 O7 C9 O8 . . . . 177.4(14) n
Na3 O7 C9 C11 . . . . -2(2) n
Na4 O10 C10 O9 1_545 . . . 117.5(8) n
Na1 O10 C10 O9 . . . . -80.8(7) n
Na4 O10 C10 C12 1_545 . . . -63.6(10) n
Na1 O10 C10 C12 . . . . 98.1(5) n
Na1 O9 C10 O10 2_556 . . . 69.8(7) n
Na4 O9 C10 O10 1_445 . . . -86.9(14) n
Na1 O9 C10 C12 2_556 . . . -109.1(4) n
Na4 O9 C10 C12 1_445 . . . 94.2(13) n
O8 C9 C11 C16 . . . . -177.7(5) n
O7 C9 C11 C16 . . . . 1.6(7) n
O8 C9 C11 C12 . . . . 1.6(7) n
O7 C9 C11 C12 . . . . -179.1(5) n
C16 C11 C12 C13 . . . . 1.8(8) n
C9 C11 C12 C13 . . . . -177.5(5) n
C16 C11 C12 C10 . . . . -177.7(5) n
C9 C11 C12 C10 . . . . 3.0(8) n
O10 C10 C12 C13 . . . . 88.0(7) n
O9 C10 C12 C13 . . . . -92.9(7) n
O10 C10 C12 C11 . . . . -92.5(6) n
O9 C10 C12 C11 . . . . 86.5(7) n
C11 C12 C13 C14 . . . . -0.7(9) n
C10 C12 C13 C14 . . . . 178.8(6) n
C11 C12 C13 N2 . . . . 179.9(5) n
C10 C12 C13 N2 . . . . -0.7(9) n
O12 N2 C13 C14 . . . . 7.1(9) n
O11 N2 C13 C14 . . . . -171.5(6) n
O12 N2 C13 C12 . . . . -173.4(6) n
O11 N2 C13 C12 . . . . 8.0(9) n
C12 C13 C14 C15 . . . . -1.2(10) n
N2 C13 C14 C15 . . . . 178.3(6) n
C13 C14 C15 C16 . . . . 1.8(10) n
C12 C11 C16 C15 . . . . -1.2(9) n
C9 C11 C16 C15 . . . . 178.1(5) n
C14 C15 C16 C11 . . . . -0.6(10) n
